data_1541920
loop_
_publ_author_name
'Chang, Meng-Yang'
'Cheng, Yu-Chieh'

_publ_section_title
;
 Synthesis of Substituted Tetralins and Benzosuberans via
 BF3&#x00B7;OEt2-Mediated Formal (4 + 2) and (5 + 2) Stereocontrolled
 Cycloaddition of 4-Alkenols with Veratrol.
;
_journal_issue 3
_journal_name_full 'Organic letters'
_journal_page_first 608
_journal_page_last 611
_journal_paper_doi 10.1021/acs.orglett.5b03696
_journal_volume 18
_journal_year 2016
_chemical_formula_sum 'C25 H31 F O3 S'
_chemical_formula_weight 430.56
_space_group_crystal_system monoclinic
_space_group_IT_number 14
_space_group_name_Hall '-P 2yn'
_space_group_name_H-M_alt 'P 1 21/n 1'
_symmetry_space_group_name_Hall '-P 2yn'
_symmetry_space_group_name_H-M 'P 1 21/n 1'
_atom_sites_solution_hydrogens geom
_audit_creation_method SHELXL-2014/6
_cell_angle_alpha 90
_cell_angle_beta 90.7750(10)
_cell_angle_gamma 90
_cell_formula_units_Z 12
_cell_length_a 15.2927(5)
_cell_length_b 18.9203(5)
_cell_length_c 22.9664(7)
_cell_measurement_reflns_used 9905
_cell_measurement_temperature 100(2)
_cell_measurement_theta_max 26.3871
_cell_measurement_theta_min 2.4526
_cell_volume 6644.5(3)
_computing_cell_refinement 'SAINT V8.34A (Bruker AXS Inc., 2013)'
_computing_data_collection 'APEX2 (Bruker AXS, 2010)'
_computing_data_reduction 'SAINT V8.34A (Bruker AXS Inc., 2013)'
_computing_molecular_graphics 'SHELXTL (Sheldrick, 2008)'
_computing_publication_material SHELXTL
_computing_structure_refinement 'SHELXL-2014/6 (Sheldrick, 2014)'
_diffrn_ambient_temperature 100(2)
_diffrn_detector_area_resol_mean 8.3333
_diffrn_measured_fraction_theta_full 0.999
_diffrn_measured_fraction_theta_max 0.997
_diffrn_measurement_device_type 'Bruker APEX-II CCD'
_diffrn_measurement_method '\f and \w scans'
_diffrn_radiation_type MoK\a
_diffrn_radiation_wavelength 0.71073
_diffrn_reflns_av_R_equivalents 0.0372
_diffrn_reflns_av_unetI/netI 0.0362
_diffrn_reflns_laue_measured_fraction_full 0.999
_diffrn_reflns_laue_measured_fraction_max 0.997
_diffrn_reflns_limit_h_max 19
_diffrn_reflns_limit_h_min -18
_diffrn_reflns_limit_k_max 23
_diffrn_reflns_limit_k_min -23
_diffrn_reflns_limit_l_max 28
_diffrn_reflns_limit_l_min -28
_diffrn_reflns_number 55647
_diffrn_reflns_point_group_measured_fraction_full 0.999
_diffrn_reflns_point_group_measured_fraction_max 0.997
_diffrn_reflns_theta_full 25.242
_diffrn_reflns_theta_max 26.414
_diffrn_reflns_theta_min 1.394
_exptl_absorpt_coefficient_mu 0.178
_exptl_absorpt_correction_T_max 0.9485
_exptl_absorpt_correction_T_min 0.8883
_exptl_absorpt_correction_type multi-scan
_exptl_absorpt_process_details 'SADABS V2014/4 (Bruker AXS Inc.)'
_exptl_crystal_colour Colorless
_exptl_crystal_density_diffrn 1.291
_exptl_crystal_density_meas ?
_exptl_crystal_density_method 'not measured'
_exptl_crystal_description Lump
_exptl_crystal_F_000 2760
_exptl_crystal_size_max 0.30
_exptl_crystal_size_mid 0.30
_exptl_crystal_size_min 0.30
_refine_diff_density_max 0.444
_refine_diff_density_min -0.545
_refine_diff_density_rms 0.120
_refine_ls_extinction_method none
_refine_ls_goodness_of_fit_ref 1.107
_refine_ls_hydrogen_treatment constr
_refine_ls_matrix_type full
_refine_ls_number_parameters 823
_refine_ls_number_reflns 13610
_refine_ls_number_restraints 0
_refine_ls_restrained_S_all 1.107
_refine_ls_R_factor_all 0.0514
_refine_ls_R_factor_gt 0.0380
_refine_ls_shift/su_max 0.006
_refine_ls_shift/su_mean 0.000
_refine_ls_structure_factor_coef Fsqd
_refine_ls_weighting_details 'w=1/[\s^2^(Fo^2^)+(0.0612P)^2^+2.0463P] where P=(Fo^2^+2Fc^2^)/3'
_refine_ls_weighting_scheme calc
_refine_ls_wR_factor_gt 0.1018
_refine_ls_wR_factor_ref 0.1217
_reflns_Friedel_coverage 0.000
_reflns_number_gt 11179
_reflns_number_total 13610
_reflns_threshold_expression 'I > 2\s(I)'
_cod_data_source_file ol5b03696_si_012.cif
_cod_data_source_block 150802LT_0m_a
_cod_depositor_comments
;
The following automatic conversions were performed:

'_exptl_crystal_density_meas' value 'not measured' was changed to '?'
- the value is perceived as not measured.

Automatic conversion script
Id: cif_fix_values 4268 2015-11-12 08:31:59Z antanas 

 Adding full bibliography for 1541918--1541929.cif.
;
_cod_database_code 1541920
_shelx_space_group_comment
;
The symmetry employed for this shelxl refinement is uniquely defined
by the following loop, which should always be used as a source of
symmetry information in preference to the above space-group names.
They are only intended as comments.
;
_shelxl_version_number 2014/6

loop_
_space_group_symop_operation_xyz
'x, y, z'
'-x+1/2, y+1/2, -z+1/2'
'-x, -y, -z'
'x-1/2, -y-1/2, z-1/2'

loop_
_atom_site_label
_atom_site_type_symbol
_atom_site_fract_x
_atom_site_fract_y
_atom_site_fract_z
_atom_site_U_iso_or_equiv
_atom_site_adp_type
_atom_site_occupancy
_atom_site_site_symmetry_order
_atom_site_calc_flag
_atom_site_refinement_flags_posn
_atom_site_refinement_flags_adp
C1 C 0.16365(11) 0.62282(8) 0.19420(7) 0.0148(3) Uani 1 1 d . .
H1 H 0.2081 0.6595 0.2047 0.018 Uiso 1 1 calc R U
C2 C 0.08218(11) 0.63753(9) 0.23100(7) 0.0181(4) Uani 1 1 d . .
H2A H 0.0940 0.6233 0.2718 0.022 Uiso 1 1 calc R U
H2B H 0.0695 0.6888 0.2306 0.022 Uiso 1 1 calc R U
C3 C 0.00240(11) 0.59701(9) 0.20749(8) 0.0190(4) Uani 1 1 d . .
H3 H 0.0209 0.5463 0.2075 0.023 Uiso 1 1 calc R U
C4 C -0.07981(13) 0.59906(9) 0.24639(9) 0.0255(4) Uani 1 1 d . .
C5 C -0.15049(14) 0.55301(11) 0.21634(10) 0.0362(5) Uani 1 1 d . .
H5A H -0.1323 0.5029 0.2191 0.043 Uiso 1 1 calc R U
H5B H -0.2057 0.5581 0.2379 0.043 Uiso 1 1 calc R U
C6 C -0.16820(13) 0.57074(11) 0.15263(10) 0.0366(5) Uani 1 1 d . .
H6A H -0.1937 0.6187 0.1497 0.044 Uiso 1 1 calc R U
H6B H -0.2113 0.5369 0.1363 0.044 Uiso 1 1 calc R U
C7 C -0.08470(12) 0.56766(11) 0.11726(9) 0.0303(5) Uani 1 1 d . .
H7A H -0.0632 0.5183 0.1163 0.036 Uiso 1 1 calc R U
H7B H -0.0979 0.5824 0.0767 0.036 Uiso 1 1 calc R U
C8 C -0.01341(11) 0.61518(9) 0.14263(8) 0.0184(4) Uani 1 1 d . .
C9 C 0.14175(11) 0.63208(8) 0.12887(7) 0.0145(3) Uani 1 1 d . .
H9 H 0.1290 0.6834 0.1226 0.017 Uiso 1 1 calc R U
C10 C 0.32019(11) 0.53874(8) 0.19295(7) 0.0164(4) Uani 1 1 d . .
C11 C 0.37775(12) 0.59011(9) 0.21379(7) 0.0189(4) Uani 1 1 d . .
H11 H 0.3580 0.6259 0.2395 0.023 Uiso 1 1 calc R U
C12 C 0.46409(12) 0.58839(9) 0.19651(8) 0.0205(4) Uani 1 1 d . .
H12 H 0.5033 0.6239 0.2100 0.025 Uiso 1 1 calc R U
C13 C 0.49492(12) 0.53547(9) 0.15954(8) 0.0205(4) Uani 1 1 d . .
C14 C 0.43630(13) 0.48370(9) 0.14039(8) 0.0219(4) Uani 1 1 d . .
H14 H 0.4563 0.4467 0.1160 0.026 Uiso 1 1 calc R U
C15 C 0.34956(12) 0.48543(9) 0.15635(8) 0.0199(4) Uani 1 1 d . .
H15 H 0.3101 0.4503 0.1424 0.024 Uiso 1 1 calc R U
C16 C 0.58905(13) 0.53414(10) 0.14113(9) 0.0272(4) Uani 1 1 d . .
H16A H 0.6146 0.4879 0.1504 0.041 Uiso 1 1 calc R U
H16B H 0.6217 0.5711 0.1619 0.041 Uiso 1 1 calc R U
H16C H 0.5922 0.5425 0.0991 0.041 Uiso 1 1 calc R U
C17 C 0.21438(11) 0.61270(8) 0.08790(7) 0.0151(3) Uani 1 1 d . .
C18 C 0.29144(12) 0.65234(9) 0.08998(8) 0.0192(4) Uani 1 1 d . .
H18 H 0.2965 0.6902 0.1169 0.023 Uiso 1 1 calc R U
C19 C 0.36049(12) 0.63758(9) 0.05361(8) 0.0222(4) Uani 1 1 d . .
H19 H 0.4133 0.6640 0.0558 0.027 Uiso 1 1 calc R U
C20 C 0.35012(12) 0.58331(10) 0.01412(8) 0.0231(4) Uani 1 1 d . .
C21 C 0.27531(12) 0.54353(9) 0.00982(8) 0.0214(4) Uani 1 1 d . .
H21 H 0.2702 0.5068 -0.0182 0.026 Uiso 1 1 calc R U
C22 C 0.20698(12) 0.55827(9) 0.04756(7) 0.0181(4) Uani 1 1 d . .
H22 H 0.1550 0.5309 0.0457 0.022 Uiso 1 1 calc R U
C23 C -0.05671(16) 0.56629(11) 0.30572(10) 0.0381(5) Uani 1 1 d . .
H23A H -0.0194 0.5990 0.3280 0.057 Uiso 1 1 calc R U
H23B H -0.0255 0.5217 0.2999 0.057 Uiso 1 1 calc R U
H23C H -0.1105 0.5573 0.3272 0.057 Uiso 1 1 calc R U
C24 C -0.11613(13) 0.67345(10) 0.25795(9) 0.0255(4) Uani 1 1 d . .
H24A H -0.1403 0.6931 0.2217 0.038 Uiso 1 1 calc R U
H24B H -0.0689 0.7040 0.2725 0.038 Uiso 1 1 calc R U
H24C H -0.1623 0.6707 0.2871 0.038 Uiso 1 1 calc R U
C25 C -0.03404(12) 0.69283(9) 0.12874(8) 0.0214(4) Uani 1 1 d . .
H25A H 0.0048 0.7235 0.1517 0.032 Uiso 1 1 calc R U
H25B H -0.0950 0.7030 0.1384 0.032 Uiso 1 1 calc R U
H25C H -0.0251 0.7016 0.0872 0.032 Uiso 1 1 calc R U
C26 C 0.35302(11) 0.43703(8) 0.34538(7) 0.0144(3) Uani 1 1 d . .
H26 H 0.3071 0.4644 0.3237 0.017 Uiso 1 1 calc R U
C27 C 0.43840(11) 0.44451(9) 0.31167(7) 0.0170(4) Uani 1 1 d . .
H27A H 0.4342 0.4170 0.2751 0.020 Uiso 1 1 calc R U
H27B H 0.4476 0.4948 0.3014 0.020 Uiso 1 1 calc R U
C28 C 0.51635(11) 0.41800(8) 0.34815(7) 0.0149(3) Uani 1 1 d . .
H28 H 0.5015 0.3680 0.3580 0.018 Uiso 1 1 calc R U
C29 C 0.60438(11) 0.41322(9) 0.31531(7) 0.0170(4) Uani 1 1 d . .
C30 C 0.67088(12) 0.37794(9) 0.35732(8) 0.0212(4) Uani 1 1 d . .
H30A H 0.6538 0.3280 0.3630 0.025 Uiso 1 1 calc R U
H30B H 0.7292 0.3784 0.3392 0.025 Uiso 1 1 calc R U
C31 C 0.67758(12) 0.41427(9) 0.41708(8) 0.0212(4) Uani 1 1 d . .
H31A H 0.7182 0.3871 0.4425 0.025 Uiso 1 1 calc R U
H31B H 0.7021 0.4623 0.4122 0.025 Uiso 1 1 calc R U
C32 C 0.58843(11) 0.41976(9) 0.44649(7) 0.0176(4) Uani 1 1 d . .
H32A H 0.5673 0.3717 0.4561 0.021 Uiso 1 1 calc R U
H32B H 0.5950 0.4465 0.4833 0.021 Uiso 1 1 calc R U
C33 C 0.52113(11) 0.45660(8) 0.40734(7) 0.0151(3) Uani 1 1 d . .
C34 C 0.36380(11) 0.47128(8) 0.40587(7) 0.0145(3) Uani 1 1 d . .
H34 H 0.3739 0.5229 0.3995 0.017 Uiso 1 1 calc R U
C35 C 0.15585(11) 0.37279(9) 0.30031(8) 0.0181(4) Uani 1 1 d . .
H35 H 0.1854 0.3841 0.2654 0.022 Uiso 1 1 calc R U
C36 C 0.20235(11) 0.34952(8) 0.34919(7) 0.0146(3) Uani 1 1 d . .
C37 C 0.15936(12) 0.33049(8) 0.39981(8) 0.0180(4) Uani 1 1 d . .
H37 H 0.1914 0.3139 0.4328 0.022 Uiso 1 1 calc R U
C38 C 0.06940(12) 0.33605(9) 0.40137(8) 0.0213(4) Uani 1 1 d . .
H38 H 0.0397 0.3223 0.4356 0.026 Uiso 1 1 calc R U
C39 C 0.02109(12) 0.36144(9) 0.35372(9) 0.0228(4) Uani 1 1 d . .
C40 C 0.06581(12) 0.37921(9) 0.30342(8) 0.0217(4) Uani 1 1 d . .
H40 H 0.0339 0.3961 0.2705 0.026 Uiso 1 1 calc R U
C41 C -0.07654(13) 0.36957(11) 0.35631(11) 0.0361(5) Uani 1 1 d . .
H41A H -0.1047 0.3303 0.3355 0.054 Uiso 1 1 calc R U
H41B H -0.0938 0.4143 0.3380 0.054 Uiso 1 1 calc R U
H41C H -0.0948 0.3694 0.3970 0.054 Uiso 1 1 calc R U
C42 C 0.28549(11) 0.46462(8) 0.44499(7) 0.0146(3) Uani 1 1 d . .
C43 C 0.28788(11) 0.42233(8) 0.49456(7) 0.0165(4) Uani 1 1 d . .
H43 H 0.3392 0.3962 0.5040 0.020 Uiso 1 1 calc R U
C44 C 0.21540(11) 0.41817(9) 0.53047(8) 0.0194(4) Uani 1 1 d . .
H44 H 0.2166 0.3897 0.5646 0.023 Uiso 1 1 calc R U
C45 C 0.14221(12) 0.45634(9) 0.51524(8) 0.0221(4) Uani 1 1 d . .
C46 C 0.13709(12) 0.49853(9) 0.46654(8) 0.0229(4) Uani 1 1 d . .
H46 H 0.0852 0.5241 0.4573 0.027 Uiso 1 1 calc R U
C47 C 0.20997(12) 0.50267(9) 0.43137(8) 0.0191(4) Uani 1 1 d . .
H47 H 0.2083 0.5317 0.3976 0.023 Uiso 1 1 calc R U
C48 C 0.59148(12) 0.36543(10) 0.26200(8) 0.0234(4) Uani 1 1 d . .
H48A H 0.5584 0.3910 0.2318 0.035 Uiso 1 1 calc R U
H48B H 0.5591 0.3230 0.2732 0.035 Uiso 1 1 calc R U
H48C H 0.6486 0.3518 0.2468 0.035 Uiso 1 1 calc R U
C49 C 0.64034(12) 0.48416(10) 0.29356(8) 0.0224(4) Uani 1 1 d . .
H49A H 0.6877 0.4755 0.2661 0.034 Uiso 1 1 calc R U
H49B H 0.6628 0.5116 0.3267 0.034 Uiso 1 1 calc R U
H49C H 0.5934 0.5107 0.2740 0.034 Uiso 1 1 calc R U
C50 C 0.53817(12) 0.53662(9) 0.40510(8) 0.0201(4) Uani 1 1 d . .
H50A H 0.5037 0.5575 0.3732 0.030 Uiso 1 1 calc R U
H50B H 0.6005 0.5452 0.3986 0.030 Uiso 1 1 calc R U
H50C H 0.5211 0.5581 0.4421 0.030 Uiso 1 1 calc R U
C51 C 0.35050(11) 0.80604(8) 0.37909(7) 0.0158(3) Uani 1 1 d . .
H51 H 0.3088 0.8405 0.3608 0.019 Uiso 1 1 calc R U
C52 C 0.43743(11) 0.81343(9) 0.34667(8) 0.0185(4) Uani 1 1 d . .
H52A H 0.4317 0.7915 0.3077 0.022 Uiso 1 1 calc R U
H52B H 0.4510 0.8641 0.3413 0.022 Uiso 1 1 calc R U
C53 C 0.51244(11) 0.77778(9) 0.38076(7) 0.0171(4) Uani 1 1 d . .
H53 H 0.4929 0.7278 0.3863 0.021 Uiso 1 1 calc R U
C54 C 0.60012(12) 0.77207(10) 0.34757(8) 0.0216(4) Uani 1 1 d . .
C55 C 0.66589(12) 0.73321(10) 0.38777(8) 0.0242(4) Uani 1 1 d . .
H55A H 0.6479 0.6831 0.3908 0.029 Uiso 1 1 calc R U
H55B H 0.7241 0.7343 0.3695 0.029 Uiso 1 1 calc R U
C56 C 0.67417(12) 0.76401(10) 0.44904(8) 0.0239(4) Uani 1 1 d . .
H56A H 0.6989 0.8123 0.4468 0.029 Uiso 1 1 calc R U
H56B H 0.7148 0.7346 0.4726 0.029 Uiso 1 1 calc R U
C57 C 0.58544(12) 0.76688(10) 0.47866(8) 0.0218(4) Uani 1 1 d . .
H57A H 0.5634 0.7182 0.4843 0.026 Uiso 1 1 calc R U
H57B H 0.5924 0.7890 0.5175 0.026 Uiso 1 1 calc R U
C58 C 0.51910(11) 0.80885(9) 0.44275(8) 0.0177(4) Uani 1 1 d . .
C59 C 0.19284(11) 0.72646(8) 0.38102(7) 0.0164(4) Uani 1 1 d . .
C60 C 0.15758(12) 0.68912(9) 0.42723(8) 0.0198(4) Uani 1 1 d . .
H60 H 0.1936 0.6597 0.4509 0.024 Uiso 1 1 calc R U
C61 C 0.06903(12) 0.69548(9) 0.43823(8) 0.0220(4) Uani 1 1 d . .
H61 H 0.0444 0.6693 0.4693 0.026 Uiso 1 1 calc R U
C62 C 0.01536(12) 0.73952(10) 0.40464(8) 0.0233(4) Uani 1 1 d . .
C63 C 0.05279(12) 0.77587(10) 0.35822(8) 0.0232(4) Uani 1 1 d . .
H63 H 0.0171 0.8059 0.3348 0.028 Uiso 1 1 calc R U
C64 C 0.14052(12) 0.76916(9) 0.34562(8) 0.0206(4) Uani 1 1 d . .
H64 H 0.1647 0.7933 0.3133 0.025 Uiso 1 1 calc R U
C65 C -0.08015(13) 0.74741(12) 0.41769(10) 0.0355(5) Uani 1 1 d . .
H65A H -0.1146 0.7185 0.3904 0.053 Uiso 1 1 calc R U
H65B H -0.0972 0.7971 0.4135 0.053 Uiso 1 1 calc R U
H65C H -0.0909 0.7318 0.4576 0.053 Uiso 1 1 calc R U
C66 C 0.28457(11) 0.81913(8) 0.48213(7) 0.0159(4) Uani 1 1 d . .
C67 C 0.28603(11) 0.77145(9) 0.52834(8) 0.0183(4) Uani 1 1 d . .
H67 H 0.3362 0.7429 0.5350 0.022 Uiso 1 1 calc R U
C68 C 0.21468(12) 0.76541(9) 0.56470(8) 0.0213(4) Uani 1 1 d . .
H68 H 0.2159 0.7336 0.5967 0.026 Uiso 1 1 calc R U
C69 C 0.14233(12) 0.80642(9) 0.55349(8) 0.0205(4) Uani 1 1 d . .
C70 C 0.13776(12) 0.85394(9) 0.50825(8) 0.0209(4) Uani 1 1 d . .
H70 H 0.0867 0.8815 0.5014 0.025 Uiso 1 1 calc R U
C71 C 0.21006(12) 0.86019(9) 0.47306(8) 0.0198(4) Uani 1 1 d . .
H71 H 0.2089 0.8933 0.4420 0.024 Uiso 1 1 calc R U
C72 C 0.36286(11) 0.82875(8) 0.44324(7) 0.0163(4) Uani 1 1 d . .
H72 H 0.3762 0.8805 0.4428 0.020 Uiso 1 1 calc R U
C73 C 0.63779(13) 0.84340(10) 0.32765(9) 0.0293(4) Uani 1 1 d . .
H73A H 0.6883 0.8351 0.3028 0.044 Uiso 1 1 calc R U
H73B H 0.6561 0.8710 0.3618 0.044 Uiso 1 1 calc R U
H73C H 0.5929 0.8695 0.3057 0.044 Uiso 1 1 calc R U
C74 C 0.58553(13) 0.72615(11) 0.29323(9) 0.0291(4) Uani 1 1 d . .
H74A H 0.5498 0.7521 0.2647 0.044 Uiso 1 1 calc R U
H74B H 0.5554 0.6825 0.3041 0.044 Uiso 1 1 calc R U
H74C H 0.6421 0.7145 0.2762 0.044 Uiso 1 1 calc R U
C75 C 0.53831(12) 0.88836(9) 0.44773(8) 0.0230(4) Uani 1 1 d . .
H75A H 0.5038 0.9140 0.4183 0.034 Uiso 1 1 calc R U
H75B H 0.6007 0.8968 0.4414 0.034 Uiso 1 1 calc R U
H75C H 0.5226 0.9050 0.4866 0.034 Uiso 1 1 calc R U
F1 F 0.41822(8) 0.56833(6) -0.02199(5) 0.0353(3) Uani 1 1 d . .
F2 F 0.07084(7) 0.45177(6) 0.55038(5) 0.0337(3) Uani 1 1 d . .
F3 F 0.07185(7) 0.80001(6) 0.58907(5) 0.0292(3) Uani 1 1 d . .
O1 O 0.16630(8) 0.48094(6) 0.18350(5) 0.0216(3) Uani 1 1 d . .
O2 O 0.20951(8) 0.53617(6) 0.27755(5) 0.0229(3) Uani 1 1 d . .
O3 O 0.06512(8) 0.59431(6) 0.11188(5) 0.0174(3) Uani 1 1 d . .
O4 O 0.34055(8) 0.31499(6) 0.29103(5) 0.0221(3) Uani 1 1 d . .
O5 O 0.34850(8) 0.30954(6) 0.39854(5) 0.0188(3) Uani 1 1 d . .
O6 O 0.43847(7) 0.44468(6) 0.43623(5) 0.0145(2) Uani 1 1 d . .
O7 O 0.31273(9) 0.70721(7) 0.30445(6) 0.0319(3) Uani 1 1 d . .
O8 O 0.34296(8) 0.66763(6) 0.40571(7) 0.0295(3) Uani 1 1 d . .
O9 O 0.43550(8) 0.79507(6) 0.47014(5) 0.0174(3) Uani 1 1 d . .
S1 S 0.20943(3) 0.53790(2) 0.21463(2) 0.01653(10) Uani 1 1 d . .
S2 S 0.31785(3) 0.34518(2) 0.34670(2) 0.01441(10) Uani 1 1 d . .
S3 S 0.30540(3) 0.71856(2) 0.36626(2) 0.01957(11) Uani 1 1 d . .

loop_
_atom_site_aniso_label
_atom_site_aniso_U_11
_atom_site_aniso_U_22
_atom_site_aniso_U_33
_atom_site_aniso_U_23
_atom_site_aniso_U_13
_atom_site_aniso_U_12
C1 0.0171(9) 0.0127(7) 0.0147(8) 0.0009(6) 0.0005(7) 0.0005(6)
C2 0.0209(9) 0.0179(8) 0.0157(9) 0.0005(7) 0.0030(7) 0.0024(7)
C3 0.0192(9) 0.0139(8) 0.0242(10) 0.0003(7) 0.0075(8) 0.0004(7)
C4 0.0256(10) 0.0191(9) 0.0321(11) 0.0015(8) 0.0139(9) -0.0010(8)
C5 0.0267(11) 0.0245(10) 0.0581(15) -0.0071(10) 0.0218(11) -0.0078(9)
C6 0.0169(10) 0.0373(11) 0.0557(15) -0.0205(10) 0.0087(10) -0.0088(9)
C7 0.0182(10) 0.0343(11) 0.0386(12) -0.0152(9) 0.0024(9) -0.0028(8)
C8 0.0127(9) 0.0203(8) 0.0222(9) -0.0046(7) 0.0042(7) 0.0004(7)
C9 0.0145(8) 0.0136(7) 0.0155(8) 0.0017(6) 0.0009(7) -0.0004(6)
C10 0.0187(9) 0.0175(8) 0.0129(8) 0.0026(6) -0.0012(7) 0.0022(7)
C11 0.0228(9) 0.0178(8) 0.0162(9) -0.0019(7) -0.0013(7) 0.0033(7)
C12 0.0204(9) 0.0218(9) 0.0194(9) -0.0010(7) -0.0028(7) -0.0010(7)
C13 0.0218(10) 0.0253(9) 0.0144(9) 0.0033(7) 0.0002(7) 0.0044(7)
C14 0.0269(10) 0.0207(9) 0.0180(9) -0.0025(7) 0.0002(8) 0.0066(8)
C15 0.0240(10) 0.0180(8) 0.0175(9) -0.0013(7) -0.0036(7) 0.0009(7)
C16 0.0241(10) 0.0335(10) 0.0242(10) 0.0024(8) 0.0058(8) 0.0035(8)
C17 0.0167(9) 0.0144(8) 0.0142(8) 0.0046(6) 0.0008(7) 0.0034(7)
C18 0.0219(9) 0.0168(8) 0.0190(9) 0.0018(7) 0.0022(7) 0.0015(7)
C19 0.0194(9) 0.0232(9) 0.0240(10) 0.0033(7) 0.0038(8) -0.0014(7)
C20 0.0224(10) 0.0274(9) 0.0197(9) 0.0027(7) 0.0081(8) 0.0078(8)
C21 0.0261(10) 0.0200(9) 0.0182(9) -0.0004(7) 0.0007(8) 0.0055(7)
C22 0.0187(9) 0.0176(8) 0.0179(9) 0.0028(7) -0.0016(7) 0.0022(7)
C23 0.0450(14) 0.0320(11) 0.0379(13) 0.0115(9) 0.0256(11) 0.0056(10)
C24 0.0246(10) 0.0231(9) 0.0293(11) -0.0031(8) 0.0117(8) -0.0003(8)
C25 0.0179(9) 0.0251(9) 0.0211(9) 0.0018(7) 0.0011(7) 0.0060(7)
C26 0.0127(8) 0.0142(8) 0.0161(9) 0.0024(6) -0.0017(7) -0.0009(6)
C27 0.0150(9) 0.0216(8) 0.0143(8) 0.0025(7) 0.0001(7) -0.0021(7)
C28 0.0130(8) 0.0157(8) 0.0162(8) 0.0013(6) 0.0002(7) -0.0018(6)
C29 0.0126(8) 0.0200(8) 0.0182(9) 0.0000(7) 0.0015(7) -0.0021(7)
C30 0.0133(9) 0.0226(9) 0.0277(10) 0.0010(7) 0.0011(7) -0.0005(7)
C31 0.0151(9) 0.0242(9) 0.0242(10) 0.0003(7) -0.0027(7) -0.0003(7)
C32 0.0160(9) 0.0205(8) 0.0163(9) -0.0007(7) -0.0021(7) -0.0005(7)
C33 0.0109(8) 0.0176(8) 0.0169(9) 0.0003(7) 0.0011(7) -0.0021(6)
C34 0.0131(8) 0.0133(7) 0.0170(8) 0.0012(6) -0.0013(7) 0.0000(6)
C35 0.0179(9) 0.0187(8) 0.0176(9) 0.0004(7) -0.0010(7) -0.0028(7)
C36 0.0136(8) 0.0122(7) 0.0180(9) -0.0026(6) 0.0002(7) -0.0027(6)
C37 0.0206(9) 0.0155(8) 0.0180(9) -0.0009(7) 0.0004(7) -0.0034(7)
C38 0.0216(10) 0.0196(8) 0.0229(10) 0.0002(7) 0.0065(8) -0.0050(7)
C39 0.0168(9) 0.0181(8) 0.0335(11) -0.0014(8) 0.0016(8) -0.0027(7)
C40 0.0182(9) 0.0214(9) 0.0254(10) 0.0022(7) -0.0058(8) -0.0016(7)
C41 0.0168(10) 0.0373(11) 0.0545(14) 0.0123(10) 0.0054(10) -0.0013(9)
C42 0.0132(8) 0.0124(7) 0.0183(9) -0.0043(6) 0.0002(7) -0.0017(6)
C43 0.0138(9) 0.0167(8) 0.0189(9) -0.0036(7) -0.0026(7) -0.0017(7)
C44 0.0181(9) 0.0218(9) 0.0183(9) -0.0007(7) 0.0005(7) -0.0036(7)
C45 0.0164(9) 0.0263(9) 0.0240(10) -0.0042(8) 0.0078(8) -0.0028(7)
C46 0.0163(9) 0.0212(9) 0.0314(11) -0.0007(8) 0.0018(8) 0.0048(7)
C47 0.0188(9) 0.0159(8) 0.0225(9) 0.0008(7) 0.0004(7) 0.0008(7)
C48 0.0187(9) 0.0277(9) 0.0241(10) -0.0052(8) 0.0050(8) -0.0014(8)
C49 0.0180(9) 0.0268(9) 0.0225(10) 0.0030(8) 0.0030(8) -0.0058(8)
C50 0.0164(9) 0.0194(9) 0.0246(10) -0.0010(7) -0.0003(7) -0.0044(7)
C51 0.0171(9) 0.0138(8) 0.0163(9) 0.0010(6) -0.0006(7) 0.0000(7)
C52 0.0187(9) 0.0211(8) 0.0158(9) 0.0027(7) 0.0012(7) -0.0013(7)
C53 0.0147(9) 0.0181(8) 0.0186(9) 0.0013(7) 0.0008(7) -0.0022(7)
C54 0.0171(9) 0.0269(9) 0.0210(9) -0.0002(7) 0.0022(7) -0.0026(7)
C55 0.0157(9) 0.0283(10) 0.0285(10) 0.0004(8) 0.0021(8) 0.0004(8)
C56 0.0166(9) 0.0278(10) 0.0273(10) 0.0041(8) -0.0020(8) -0.0012(8)
C57 0.0191(9) 0.0278(9) 0.0186(9) 0.0022(7) -0.0020(7) -0.0015(8)
C58 0.0133(9) 0.0207(8) 0.0191(9) 0.0021(7) 0.0004(7) -0.0044(7)
C59 0.0162(9) 0.0165(8) 0.0164(9) -0.0050(7) -0.0011(7) -0.0012(7)
C60 0.0220(10) 0.0155(8) 0.0218(9) -0.0015(7) -0.0023(8) -0.0018(7)
C61 0.0238(10) 0.0216(9) 0.0207(9) -0.0025(7) 0.0018(8) -0.0063(8)
C62 0.0182(9) 0.0251(9) 0.0265(10) -0.0101(8) -0.0002(8) -0.0021(7)
C63 0.0209(10) 0.0248(9) 0.0238(10) -0.0021(8) -0.0083(8) 0.0022(8)
C64 0.0228(10) 0.0232(9) 0.0156(9) -0.0004(7) -0.0030(7) -0.0049(7)
C65 0.0199(10) 0.0436(12) 0.0431(13) -0.0096(10) 0.0040(9) -0.0001(9)
C66 0.0189(9) 0.0142(8) 0.0146(8) -0.0027(6) -0.0024(7) -0.0020(7)
C67 0.0154(9) 0.0187(8) 0.0207(9) 0.0022(7) -0.0021(7) -0.0011(7)
C68 0.0208(10) 0.0223(9) 0.0209(9) 0.0058(7) -0.0011(8) -0.0025(7)
C69 0.0187(9) 0.0216(9) 0.0212(9) -0.0025(7) 0.0032(7) -0.0040(7)
C70 0.0218(10) 0.0193(8) 0.0216(9) -0.0022(7) -0.0005(8) 0.0055(7)
C71 0.0270(10) 0.0158(8) 0.0165(9) 0.0000(7) -0.0012(7) 0.0026(7)
C72 0.0182(9) 0.0136(8) 0.0170(9) 0.0017(6) -0.0014(7) -0.0004(7)
C73 0.0231(10) 0.0367(11) 0.0281(11) 0.0078(9) 0.0052(8) -0.0059(9)
C74 0.0223(10) 0.0409(11) 0.0240(10) -0.0065(9) 0.0030(8) 0.0022(9)
C75 0.0213(10) 0.0227(9) 0.0248(10) -0.0018(7) -0.0001(8) -0.0067(8)
F1 0.0280(6) 0.0436(7) 0.0349(7) -0.0077(5) 0.0176(5) 0.0036(5)
F2 0.0186(6) 0.0478(7) 0.0351(7) 0.0050(5) 0.0127(5) 0.0028(5)
F3 0.0198(6) 0.0330(6) 0.0352(7) 0.0055(5) 0.0095(5) 0.0017(5)
O1 0.0223(7) 0.0155(6) 0.0270(7) 0.0027(5) -0.0018(5) -0.0021(5)
O2 0.0248(7) 0.0274(7) 0.0165(6) 0.0077(5) 0.0016(5) 0.0049(5)
O3 0.0128(6) 0.0200(6) 0.0193(6) -0.0041(5) 0.0015(5) 0.0004(5)
O4 0.0194(7) 0.0255(6) 0.0213(7) -0.0095(5) 0.0025(5) -0.0005(5)
O5 0.0196(6) 0.0146(6) 0.0222(7) 0.0027(5) -0.0040(5) 0.0003(5)
O6 0.0097(6) 0.0186(6) 0.0151(6) 0.0007(5) -0.0004(5) -0.0006(5)
O7 0.0263(8) 0.0395(8) 0.0303(8) -0.0200(6) 0.0092(6) -0.0072(6)
O8 0.0189(7) 0.0165(6) 0.0531(9) 0.0034(6) -0.0032(6) 0.0020(5)
O9 0.0140(6) 0.0224(6) 0.0158(6) 0.0041(5) -0.0004(5) -0.0012(5)
S1 0.0177(2) 0.0153(2) 0.0166(2) 0.00337(16) -0.00011(17) 0.00140(16)
S2 0.0132(2) 0.01408(19) 0.0159(2) -0.00132(15) -0.00040(16) -0.00028(15)
S3 0.0160(2) 0.0167(2) 0.0261(2) -0.00577(17) 0.00217(18) -0.00020(17)

loop_
_atom_type_symbol
_atom_type_description
_atom_type_scat_dispersion_real
_atom_type_scat_dispersion_imag
_atom_type_scat_source
C C 0.0033 0.0016 'International Tables Vol C Tables 4.2.6.8 and 6.1.1.4'
H H 0.0000 0.0000 'International Tables Vol C Tables 4.2.6.8 and 6.1.1.4'
O O 0.0106 0.0060 'International Tables Vol C Tables 4.2.6.8 and 6.1.1.4'
F F 0.0171 0.0103 'International Tables Vol C Tables 4.2.6.8 and 6.1.1.4'
S S 0.1246 0.1234 'International Tables Vol C Tables 4.2.6.8 and 6.1.1.4'

loop_
_geom_angle_atom_site_label_1
_geom_angle_atom_site_label_2
_geom_angle_atom_site_label_3
_geom_angle
C2 C1 C9 110.27(14)
C2 C1 S1 109.31(11)
C9 C1 S1 115.51(11)
C2 C1 H1 107.1
C9 C1 H1 107.1
S1 C1 H1 107.1
C3 C2 C1 111.24(14)
C3 C2 H2A 109.4
C1 C2 H2A 109.4
C3 C2 H2B 109.4
C1 C2 H2B 109.4
H2A C2 H2B 108.0
C2 C3 C8 109.99(14)
C2 C3 C4 115.57(15)
C8 C3 C4 115.60(15)
C2 C3 H3 104.8
C8 C3 H3 104.8
C4 C3 H3 104.8
C23 C4 C24 107.22(16)
C23 C4 C5 108.69(17)
C24 C4 C5 109.97(17)
C23 C4 C3 108.82(16)
C24 C4 C3 114.79(14)
C5 C4 C3 107.23(15)
C6 C5 C4 114.82(16)
C6 C5 H5A 108.6
C4 C5 H5A 108.6
C6 C5 H5B 108.6
C4 C5 H5B 108.6
H5A C5 H5B 107.5
C5 C6 C7 111.39(18)
C5 C6 H6A 109.3
C7 C6 H6A 109.3
C5 C6 H6B 109.3
C7 C6 H6B 109.3
H6A C6 H6B 108.0
C8 C7 C6 111.98(16)
C8 C7 H7A 109.2
C6 C7 H7A 109.2
C8 C7 H7B 109.2
C6 C7 H7B 109.2
H7A C7 H7B 107.9
O3 C8 C7 104.20(13)
O3 C8 C25 109.10(13)
C7 C8 C25 109.96(15)
O3 C8 C3 106.75(13)
C7 C8 C3 109.85(15)
C25 C8 C3 116.26(14)
O3 C9 C17 108.49(13)
O3 C9 C1 112.13(13)
C17 C9 C1 115.23(14)
O3 C9 H9 106.8
C17 C9 H9 106.8
C1 C9 H9 106.8
C15 C10 C11 120.41(16)
C15 C10 S1 118.74(13)
C11 C10 S1 120.80(13)
C12 C11 C10 119.09(16)
C12 C11 H11 120.5
C10 C11 H11 120.5
C11 C12 C13 121.43(17)
C11 C12 H12 119.3
C13 C12 H12 119.3
C14 C13 C12 118.26(17)
C14 C13 C16 120.83(16)
C12 C13 C16 120.91(17)
C15 C14 C13 121.01(16)
C15 C14 H14 119.5
C13 C14 H14 119.5
C14 C15 C10 119.76(17)
C14 C15 H15 120.1
C10 C15 H15 120.1
C13 C16 H16A 109.5
C13 C16 H16B 109.5
H16A C16 H16B 109.5
C13 C16 H16C 109.5
H16A C16 H16C 109.5
H16B C16 H16C 109.5
C22 C17 C18 118.81(16)
C22 C17 C9 122.80(15)
C18 C17 C9 118.38(15)
C19 C18 C17 121.42(16)
C19 C18 H18 119.3
C17 C18 H18 119.3
C20 C19 C18 117.76(17)
C20 C19 H19 121.1
C18 C19 H19 121.1
F1 C20 C21 118.88(16)
F1 C20 C19 118.10(17)
C21 C20 C19 123.01(17)
C20 C21 C22 118.46(17)
C20 C21 H21 120.8
C22 C21 H21 120.8
C17 C22 C21 120.53(17)
C17 C22 H22 119.7
C21 C22 H22 119.7
C4 C23 H23A 109.5
C4 C23 H23B 109.5
H23A C23 H23B 109.5
C4 C23 H23C 109.5
H23A C23 H23C 109.5
H23B C23 H23C 109.5
C4 C24 H24A 109.5
C4 C24 H24B 109.5
H24A C24 H24B 109.5
C4 C24 H24C 109.5
H24A C24 H24C 109.5
H24B C24 H24C 109.5
C8 C25 H25A 109.5
C8 C25 H25B 109.5
H25A C25 H25B 109.5
C8 C25 H25C 109.5
H25A C25 H25C 109.5
H25B C25 H25C 109.5
C27 C26 C34 109.58(13)
C27 C26 S2 110.51(11)
C34 C26 S2 114.52(11)
C27 C26 H26 107.3
C34 C26 H26 107.3
S2 C26 H26 107.3
C28 C27 C26 110.80(13)
C28 C27 H27A 109.5
C26 C27 H27A 109.5
C28 C27 H27B 109.5
C26 C27 H27B 109.5
H27A C27 H27B 108.1
C27 C28 C33 110.71(13)
C27 C28 C29 115.22(14)
C33 C28 C29 115.07(14)
C27 C28 H28 104.8
C33 C28 H28 104.8
C29 C28 H28 104.8
C48 C29 C49 107.36(14)
C48 C29 C30 108.71(14)
C49 C29 C30 110.19(14)
C48 C29 C28 108.60(14)
C49 C29 C28 115.02(14)
C30 C29 C28 106.82(13)
C31 C30 C29 113.58(14)
C31 C30 H30A 108.8
C29 C30 H30A 108.8
C31 C30 H30B 108.8
C29 C30 H30B 108.8
H30A C30 H30B 107.7
C32 C31 C30 112.00(14)
C32 C31 H31A 109.2
C30 C31 H31A 109.2
C32 C31 H31B 109.2
C30 C31 H31B 109.2
H31A C31 H31B 107.9
C33 C32 C31 111.60(14)
C33 C32 H32A 109.3
C31 C32 H32A 109.3
C33 C32 H32B 109.3
C31 C32 H32B 109.3
H32A C32 H32B 108.0
O6 C33 C32 104.12(13)
O6 C33 C50 108.48(13)
C32 C33 C50 110.87(14)
O6 C33 C28 107.31(13)
C32 C33 C28 109.03(13)
C50 C33 C28 116.26(14)
O6 C34 C42 108.44(13)
O6 C34 C26 111.66(13)
C42 C34 C26 115.15(14)
O6 C34 H34 107.1
C42 C34 H34 107.1
C26 C34 H34 107.1
C40 C35 C36 118.91(16)
C40 C35 H35 120.5
C36 C35 H35 120.5
C37 C36 C35 120.92(16)
C37 C36 S2 119.89(13)
C35 C36 S2 119.18(13)
C38 C37 C36 118.98(17)
C38 C37 H37 120.5
C36 C37 H37 120.5
C37 C38 C39 121.49(17)
C37 C38 H38 119.3
C39 C38 H38 119.3
C40 C39 C38 118.21(17)
C40 C39 C41 120.52(18)
C38 C39 C41 121.28(18)
C35 C40 C39 121.44(17)
C35 C40 H40 119.3
C39 C40 H40 119.3
C39 C41 H41A 109.5
C39 C41 H41B 109.5
H41A C41 H41B 109.5
C39 C41 H41C 109.5
H41A C41 H41C 109.5
H41B C41 H41C 109.5
C43 C42 C47 119.57(16)
C43 C42 C34 121.45(15)
C47 C42 C34 118.98(15)
C42 C43 C44 120.31(16)
C42 C43 H43 119.8
C44 C43 H43 119.8
C45 C44 C43 118.15(17)
C45 C44 H44 120.9
C43 C44 H44 120.9
F2 C45 C44 118.04(16)
F2 C45 C46 118.62(16)
C44 C45 C46 123.34(17)
C45 C46 C47 117.96(17)
C45 C46 H46 121.0
C47 C46 H46 121.0
C46 C47 C42 120.68(16)
C46 C47 H47 119.7
C42 C47 H47 119.7
C29 C48 H48A 109.5
C29 C48 H48B 109.5
H48A C48 H48B 109.5
C29 C48 H48C 109.5
H48A C48 H48C 109.5
H48B C48 H48C 109.5
C29 C49 H49A 109.5
C29 C49 H49B 109.5
H49A C49 H49B 109.5
C29 C49 H49C 109.5
H49A C49 H49C 109.5
H49B C49 H49C 109.5
C33 C50 H50A 109.5
C33 C50 H50B 109.5
H50A C50 H50B 109.5
C33 C50 H50C 109.5
H50A C50 H50C 109.5
H50B C50 H50C 109.5
C52 C51 C72 109.95(14)
C52 C51 S3 109.45(11)
C72 C51 S3 116.74(11)
C52 C51 H51 106.7
C72 C51 H51 106.7
S3 C51 H51 106.7
C53 C52 C51 110.95(14)
C53 C52 H52A 109.4
C51 C52 H52A 109.4
C53 C52 H52B 109.4
C51 C52 H52B 109.4
H52A C52 H52B 108.0
C52 C53 C58 110.05(14)
C52 C53 C54 115.06(14)
C58 C53 C54 115.61(14)
C52 C53 H53 105.0
C58 C53 H53 105.0
C54 C53 H53 105.0
C74 C54 C73 107.80(16)
C74 C54 C55 107.66(15)
C73 C54 C55 110.62(15)
C74 C54 C53 108.73(15)
C73 C54 C53 114.41(15)
C55 C54 C53 107.42(14)
C56 C55 C54 114.52(15)
C56 C55 H55A 108.6
C54 C55 H55A 108.6
C56 C55 H55B 108.6
C54 C55 H55B 108.6
H55A C55 H55B 107.6
C55 C56 C57 111.16(15)
C55 C56 H56A 109.4
C57 C56 H56A 109.4
C55 C56 H56B 109.4
C57 C56 H56B 109.4
H56A C56 H56B 108.0
C58 C57 C56 111.53(15)
C58 C57 H57A 109.3
C56 C57 H57A 109.3
C58 C57 H57B 109.3
C56 C57 H57B 109.3
H57A C57 H57B 108.0
O9 C58 C57 104.79(13)
O9 C58 C75 108.13(14)
C57 C58 C75 110.19(15)
O9 C58 C53 106.45(13)
C57 C58 C53 109.66(14)
C75 C58 C53 116.87(14)
C60 C59 C64 121.01(16)
C60 C59 S3 119.54(14)
C64 C59 S3 119.44(13)
C61 C60 C59 119.02(17)
C61 C60 H60 120.5
C59 C60 H60 120.5
C60 C61 C62 121.34(17)
C60 C61 H61 119.3
C62 C61 H61 119.3
C61 C62 C63 118.15(17)
C61 C62 C65 121.03(18)
C63 C62 C65 120.82(18)
C64 C63 C62 121.54(17)
C64 C63 H63 119.2
C62 C63 H63 119.2
C63 C64 C59 118.89(17)
C63 C64 H64 120.6
C59 C64 H64 120.6
C62 C65 H65A 109.5
C62 C65 H65B 109.5
H65A C65 H65B 109.5
C62 C65 H65C 109.5
H65A C65 H65C 109.5
H65B C65 H65C 109.5
C71 C66 C67 118.69(16)
C71 C66 C72 119.78(15)
C67 C66 C72 121.51(15)
C68 C67 C66 120.48(16)
C68 C67 H67 119.8
C66 C67 H67 119.8
C69 C68 C67 118.61(16)
C69 C68 H68 120.7
C67 C68 H68 120.7
F3 C69 C68 118.54(16)
F3 C69 C70 118.51(16)
C68 C69 C70 122.95(17)
C69 C70 C71 117.67(17)
C69 C70 H70 121.2
C71 C70 H70 121.2
C70 C71 C66 121.59(16)
C70 C71 H71 119.2
C66 C71 H71 119.2
O9 C72 C66 108.10(13)
O9 C72 C51 112.11(13)
C66 C72 C51 116.23(14)
O9 C72 H72 106.6
C66 C72 H72 106.6
C51 C72 H72 106.6
C54 C73 H73A 109.5
C54 C73 H73B 109.5
H73A C73 H73B 109.5
C54 C73 H73C 109.5
H73A C73 H73C 109.5
H73B C73 H73C 109.5
C54 C74 H74A 109.5
C54 C74 H74B 109.5
H74A C74 H74B 109.5
C54 C74 H74C 109.5
H74A C74 H74C 109.5
H74B C74 H74C 109.5
C58 C75 H75A 109.5
C58 C75 H75B 109.5
H75A C75 H75B 109.5
C58 C75 H75C 109.5
H75A C75 H75C 109.5
H75B C75 H75C 109.5
C9 O3 C8 114.36(12)
C34 O6 C33 114.76(12)
C72 O9 C58 114.80(12)
O2 S1 O1 118.12(8)
O2 S1 C10 107.05(8)
O1 S1 C10 107.38(8)
O2 S1 C1 105.91(7)
O1 S1 C1 111.13(8)
C10 S1 C1 106.66(8)
O5 S2 O4 117.78(7)
O5 S2 C36 107.97(8)
O4 S2 C36 107.36(8)
O5 S2 C26 111.58(7)
O4 S2 C26 106.74(8)
C36 S2 C26 104.57(7)
O8 S3 O7 119.03(9)
O8 S3 C59 108.54(8)
O7 S3 C59 106.90(8)
O8 S3 C51 111.18(8)
O7 S3 C51 105.14(8)
C59 S3 C51 105.13(8)

loop_
_geom_bond_atom_site_label_1
_geom_bond_atom_site_label_2
_geom_bond_distance
C1 C2 1.540(2)
C1 C9 1.543(2)
C1 S1 1.8118(16)
C1 H1 1.0000
C2 C3 1.533(2)
C2 H2A 0.9900
C2 H2B 0.9900
C3 C8 1.544(2)
C3 C4 1.553(2)
C3 H3 1.0000
C4 C23 1.534(3)
C4 C24 1.538(2)
C4 C5 1.544(3)
C5 C6 1.522(3)
C5 H5A 0.9900
C5 H5B 0.9900
C6 C7 1.524(3)
C6 H6A 0.9900
C6 H6B 0.9900
C7 C8 1.523(2)
C7 H7A 0.9900
C7 H7B 0.9900
C8 O3 1.456(2)
C8 C25 1.535(2)
C9 O3 1.423(2)
C9 C17 1.510(2)
C9 H9 1.0000
C10 C15 1.391(2)
C10 C11 1.392(2)
C10 S1 1.7721(18)
C11 C12 1.384(2)
C11 H11 0.9500
C12 C13 1.399(2)
C12 H12 0.9500
C13 C14 1.395(3)
C13 C16 1.506(3)
C14 C15 1.381(3)
C14 H14 0.9500
C15 H15 0.9500
C16 H16A 0.9800
C16 H16B 0.9800
C16 H16C 0.9800
C17 C22 1.389(2)
C17 C18 1.397(2)
C18 C19 1.384(2)
C18 H18 0.9500
C19 C20 1.378(3)
C19 H19 0.9500
C20 F1 1.370(2)
C20 C21 1.372(3)
C21 C22 1.395(2)
C21 H21 0.9500
C22 H22 0.9500
C23 H23A 0.9800
C23 H23B 0.9800
C23 H23C 0.9800
C24 H24A 0.9800
C24 H24B 0.9800
C24 H24C 0.9800
C25 H25A 0.9800
C25 H25B 0.9800
C25 H25C 0.9800
C26 C27 1.534(2)
C26 C34 1.540(2)
C26 S2 1.8195(16)
C26 H26 1.0000
C27 C28 1.532(2)
C27 H27A 0.9900
C27 H27B 0.9900
C28 C33 1.544(2)
C28 C29 1.555(2)
C28 H28 1.0000
C29 C48 1.533(2)
C29 C49 1.537(2)
C29 C30 1.544(2)
C30 C31 1.537(2)
C30 H30A 0.9900
C30 H30B 0.9900
C31 C32 1.533(2)
C31 H31A 0.9900
C31 H31B 0.9900
C32 C33 1.526(2)
C32 H32A 0.9900
C32 H32B 0.9900
C33 O6 1.4532(19)
C33 C50 1.537(2)
C34 O6 1.422(2)
C34 C42 1.512(2)
C34 H34 1.0000
C35 C40 1.385(2)
C35 C36 1.392(2)
C35 H35 0.9500
C36 C37 1.391(2)
C36 S2 1.7700(17)
C37 C38 1.381(2)
C37 H37 0.9500
C38 C39 1.397(3)
C38 H38 0.9500
C39 C40 1.392(3)
C39 C41 1.503(3)
C40 H40 0.9500
C41 H41A 0.9800
C41 H41B 0.9800
C41 H41C 0.9800
C42 C43 1.392(2)
C42 C47 1.393(2)
C43 C44 1.393(2)
C43 H43 0.9500
C44 C45 1.373(3)
C44 H44 0.9500
C45 F2 1.369(2)
C45 C46 1.375(3)
C46 C47 1.387(2)
C46 H46 0.9500
C47 H47 0.9500
C48 H48A 0.9800
C48 H48B 0.9800
C48 H48C 0.9800
C49 H49A 0.9800
C49 H49B 0.9800
C49 H49C 0.9800
C50 H50A 0.9800
C50 H50B 0.9800
C50 H50C 0.9800
C51 C52 1.539(2)
C51 C72 1.544(2)
C51 S3 1.8156(16)
C51 H51 1.0000
C52 C53 1.536(2)
C52 H52A 0.9900
C52 H52B 0.9900
C53 C58 1.542(2)
C53 C54 1.555(2)
C53 H53 1.0000
C54 C74 1.534(3)
C54 C73 1.539(3)
C54 C55 1.542(3)
C55 C56 1.527(3)
C55 H55A 0.9900
C55 H55B 0.9900
C56 C57 1.527(2)
C56 H56A 0.9900
C56 H56B 0.9900
C57 C58 1.522(2)
C57 H57A 0.9900
C57 H57B 0.9900
C58 O9 1.456(2)
C58 C75 1.537(2)
C59 C60 1.390(2)
C59 C64 1.391(2)
C59 S3 1.7653(18)
C60 C61 1.386(3)
C60 H60 0.9500
C61 C62 1.395(3)
C61 H61 0.9500
C62 C63 1.398(3)
C62 C65 1.502(3)
C63 C64 1.382(3)
C63 H63 0.9500
C64 H64 0.9500
C65 H65A 0.9800
C65 H65B 0.9800
C65 H65C 0.9800
C66 C71 1.392(2)
C66 C67 1.393(2)
C66 C72 1.514(2)
C67 C68 1.388(2)
C67 H67 0.9500
C68 C69 1.373(3)
C68 H68 0.9500
C69 F3 1.367(2)
C69 C70 1.375(3)
C70 C71 1.383(2)
C70 H70 0.9500
C71 H71 0.9500
C72 O9 1.415(2)
C72 H72 1.0000
C73 H73A 0.9800
C73 H73B 0.9800
C73 H73C 0.9800
C74 H74A 0.9800
C74 H74B 0.9800
C74 H74C 0.9800
C75 H75A 0.9800
C75 H75B 0.9800
C75 H75C 0.9800
O1 S1 1.4474(13)
O2 S1 1.4454(13)
O4 S2 1.4468(12)
O5 S2 1.4412(12)
O7 S3 1.4414(14)
O8 S3 1.4372(14)
